data_1549698
loop_
_publ_author_name
'Umetani, Masataka'
'Tanaka, Takayuki'
'Osuka, Atsuhiro'

_publ_section_title
;
 Conjugated double helices via self-dimerization of
 \a,\a&#x2019;-Dianilinotripyrrins
;
_journal_name_full 'Chemical Science'
_journal_paper_doi 10.1039/C8SC02739K
_journal_year 2018
_chemical_formula_moiety '2(C38 H29 N5), 0.497(C6), C H Cl3'
_chemical_formula_sum 'C79.98 H59 Cl3 N10'
_chemical_formula_weight 1266.48
_chemical_name_common 1,14-dianilino-5,10-diphenyltripyrrin
_chemical_name_systematic 1,14-dianilino-5,10-diphenyltripyrrin
_space_group_crystal_system trigonal
_space_group_IT_number 148
_space_group_name_Hall '-R 3'
_space_group_name_H-M_alt 'R -3'
_symmetry_space_group_name_Hall '-R 3'
_symmetry_space_group_name_H-M 'R -3 :H'
_atom_sites_solution_hydrogens geom
_audit_creation_method SHELXL-2014/7
_audit_update_record
;
2018-06-18 deposited with the CCDC.
2018-07-17 downloaded from the CCDC.
;
_cell_angle_alpha 90
_cell_angle_beta 90
_cell_angle_gamma 120
_cell_formula_units_Z 18
_cell_length_a 50.519(7)
_cell_length_b 50.519(7)
_cell_length_c 13.4259(19)
_cell_measurement_reflns_used 3873
_cell_measurement_temperature 93(2)
_cell_measurement_theta_max 68.2
_cell_measurement_theta_min 31.3
_cell_volume 29675(7)
_computing_structure_refinement 'SHELXL-2014/7 (Sheldrick, 2014)'
_diffrn_ambient_temperature 93(2)
_diffrn_detector_area_resol_mean 5.8140
_diffrn_measured_fraction_theta_full 0.991
_diffrn_measured_fraction_theta_max 0.990
_diffrn_measurement_device_type 'Rigaku XtaLAB P200'
_diffrn_measurement_method \w
_diffrn_radiation_type CuK\a
_diffrn_radiation_wavelength 1.54187
_diffrn_reflns_av_R_equivalents 0.0710
_diffrn_reflns_av_unetI/netI 0.0688
_diffrn_reflns_Laue_measured_fraction_full 0.991
_diffrn_reflns_Laue_measured_fraction_max 0.990
_diffrn_reflns_limit_h_max 60
_diffrn_reflns_limit_h_min -60
_diffrn_reflns_limit_k_max 60
_diffrn_reflns_limit_k_min -49
_diffrn_reflns_limit_l_max 14
_diffrn_reflns_limit_l_min -16
_diffrn_reflns_number 42863
_diffrn_reflns_point_group_measured_fraction_full 0.991
_diffrn_reflns_point_group_measured_fraction_max 0.990
_diffrn_reflns_theta_full 67.687
_diffrn_reflns_theta_max 68.446
_diffrn_reflns_theta_min 6.527
_exptl_absorpt_coefficient_mu 1.679
_exptl_absorpt_correction_T_max 0.983
_exptl_absorpt_correction_T_min 0.923
_exptl_absorpt_correction_type multi-scan
_exptl_absorpt_process_details 'REQAB (Rigaku, 1998)'
_exptl_crystal_colour Blue
_exptl_crystal_density_diffrn 1.276
_exptl_crystal_description Prism
_exptl_crystal_F_000 11878
_exptl_crystal_recrystallization_method 'Vapour deposition'
_exptl_crystal_size_max 0.130
_exptl_crystal_size_mid 0.040
_exptl_crystal_size_min 0.010
_refine_diff_density_max 1.613
_refine_diff_density_min -0.792
_refine_diff_density_rms 0.076
_refine_ls_extinction_method none
_refine_ls_goodness_of_fit_ref 1.004
_refine_ls_hydrogen_treatment constr
_refine_ls_matrix_type full
_refine_ls_number_parameters 876
_refine_ls_number_reflns 12006
_refine_ls_number_restraints 87
_refine_ls_restrained_S_all 1.007
_refine_ls_R_factor_all 0.1213
_refine_ls_R_factor_gt 0.0738
_refine_ls_shift/su_max 0.000
_refine_ls_shift/su_mean 0.000
_refine_ls_structure_factor_coef Fsqd
_refine_ls_weighting_details 'w=1/[\s^2^(Fo^2^)+(0.1190P)^2^+106.2428P] where P=(Fo^2^+2Fc^2^)/3'
_refine_ls_weighting_scheme calc
_refine_ls_wR_factor_gt 0.1880
_refine_ls_wR_factor_ref 0.2208
_reflns_Friedel_coverage 0.000
_reflns_number_gt 7689
_reflns_number_total 12006
_reflns_threshold_expression 'I > 2\s(I)'
_cod_data_source_file c8sc02739k2.cif
_cod_data_source_block 160624um
_cod_original_cell_volume 29674(9)
_cod_database_code 1549698
_shelx_shelxl_version_number 2014/7
_shelx_space_group_comment
;
The symmetry employed for this shelxl refinement is uniquely defined
by the following loop, which should always be used as a source of
symmetry information in preference to the above space-group names.
They are only intended as comments.
;
_shelx_estimated_absorpt_t_min 0.811
_shelx_estimated_absorpt_t_max 0.983

loop_
_space_group_symop_operation_xyz
'x, y, z'
'-y, x-y, z'
'-x+y, -x, z'
'x+2/3, y+1/3, z+1/3'
'-y+2/3, x-y+1/3, z+1/3'
'-x+y+2/3, -x+1/3, z+1/3'
'x+1/3, y+2/3, z+2/3'
'-y+1/3, x-y+2/3, z+2/3'
'-x+y+1/3, -x+2/3, z+2/3'
'-x, -y, -z'
'y, -x+y, -z'
'x-y, x, -z'
'-x+2/3, -y+1/3, -z+1/3'
'y+2/3, -x+y+1/3, -z+1/3'
'x-y+2/3, x+1/3, -z+1/3'
'-x+1/3, -y+2/3, -z+2/3'
'y+1/3, -x+y+2/3, -z+2/3'
'x-y+1/3, x+2/3, -z+2/3'

loop_
_atom_site_label
_atom_site_type_symbol
_atom_site_fract_x
_atom_site_fract_y
_atom_site_fract_z
_atom_site_U_iso_or_equiv
_atom_site_adp_type
_atom_site_occupancy
_atom_site_site_symmetry_order
_atom_site_calc_flag
_atom_site_refinement_flags_posn
_atom_site_refinement_flags_adp
_atom_site_refinement_flags_occupancy
_atom_site_disorder_assembly
_atom_site_disorder_group
Cl1 Cl 0.35830(4) 0.09900(4) 0.26618(12) 0.0718(4) Uani 1 1 d . . . . .
Cl2 Cl 0.33111(4) 0.04241(4) 0.15527(13) 0.0790(5) Uani 1 1 d . . . . .
Cl3 Cl 0.35247(4) 0.04423(4) 0.35801(12) 0.0760(5) Uani 1 1 d . . . . .
N1 N 0.49174(7) 0.11942(7) 0.3948(2) 0.0237(7) Uani 1 1 d . . . . .
N2 N 0.54681(7) 0.14841(7) 0.2225(2) 0.0204(6) Uani 1 1 d . . . . .
N3 N 0.57680(7) 0.11287(7) 0.3904(2) 0.0212(7) Uani 1 1 d . . . . .
N4 N 0.54153(7) 0.12797(7) 0.5190(2) 0.0213(7) Uani 1 1 d . . . . .
H54 H 0.5379 0.1214 0.4572 0.026 Uiso 1 1 calc R U . . .
N5 N 0.48190(7) 0.12250(7) 0.2279(2) 0.0219(7) Uani 1 1 d . . . . .
H1 H 0.5018 0.1317 0.2179 0.026 Uiso 1 1 calc R U . . .
N6 N 0.50638(7) 0.05422(7) 0.3361(2) 0.0207(6) Uani 1 1 d . . . . .
N7 N 0.56909(7) 0.07898(7) 0.2629(2) 0.0203(6) Uani 1 1 d . . . . .
H2 H 0.5495 0.0704 0.2774 0.024 Uiso 1 1 calc R U . . .
N8 N 0.53027(7) 0.05882(8) 0.4886(2) 0.0255(7) Uani 1 1 d . . . . .
H3 H 0.5478 0.0705 0.4582 0.031 Uiso 1 1 calc R U . . .
C12 C 0.46796(8) 0.04229(8) 0.2055(2) 0.0180(7) Uani 1 1 d . . . . .
N9 N 0.51686(6) 0.08741(7) 0.1562(2) 0.0180(6) Uani 1 1 d . . . . .
H4 H 0.5218 0.0948 0.2170 0.022 Uiso 1 1 calc R U . . .
C14 C 0.47604(8) 0.04156(8) 0.3026(3) 0.0189(7) Uani 1 1 d . . . . .
C15 C 0.44103(8) 0.08963(8) 0.3507(3) 0.0217(8) Uani 1 1 d . . . . .
H5 H 0.4232 0.0808 0.3101 0.026 Uiso 1 1 calc R U . . .
C16 C 0.47450(8) 0.10310(9) 0.4778(2) 0.0226(8) Uani 1 1 d . . . . .
C17 C 0.56134(9) 0.17254(8) 0.2818(3) 0.0232(8) Uani 1 1 d . . . . .
N10 N 0.54638(8) 0.17695(7) 0.3577(2) 0.0263(7) Uani 1 1 d . . . . .
H6 H 0.5276 0.1622 0.3701 0.032 Uiso 1 1 calc R U . . .
C19 C 0.58774(8) 0.10515(8) 0.3125(2) 0.0187(7) Uani 1 1 d . . . . .
C20 C 0.49055(8) 0.06119(8) 0.1316(2) 0.0193(7) Uani 1 1 d . . . . .
C21 C 0.47191(8) 0.11149(9) 0.3203(3) 0.0219(8) Uani 1 1 d . . . . .
C22 C 0.57676(8) 0.06365(8) 0.1911(2) 0.0196(7) Uani 1 1 d . . . . .
C23 C 0.62707(8) 0.14991(8) 0.3609(2) 0.0199(7) Uani 1 1 d . . . . .
H7 H 0.6464 0.1680 0.3677 0.024 Uiso 1 1 calc R U . . .
C24 C 0.61945(8) 0.12820(8) 0.2906(2) 0.0196(7) Uani 1 1 d . . . . .
H8 H 0.6320 0.1279 0.2383 0.023 Uiso 1 1 calc R U . . .
C25 C 0.55363(8) 0.04425(8) 0.1250(3) 0.0228(8) Uani 1 1 d . . . . .
H9 H 0.5340 0.0424 0.1284 0.027 Uiso 1 1 calc R U . . .
C26 C 0.53170(8) 0.05253(9) 0.5898(2) 0.0228(8) Uani 1 1 d . . . . .
C27 C 0.44264(8) 0.08436(9) 0.4478(3) 0.0232(8) Uani 1 1 d . . . . .
H10 H 0.4261 0.0709 0.4894 0.028 Uiso 1 1 calc R U . . .
C28 C 0.41520(8) -0.00363(8) 0.2140(3) 0.0220(8) Uani 1 1 d . . . . .
H11 H 0.4229 -0.0140 0.2528 0.026 Uiso 1 1 calc R U . . .
C29 C 0.51919(8) 0.08186(8) -0.0069(3) 0.0220(8) Uani 1 1 d . . . . .
H12 H 0.5262 0.0849 -0.0739 0.026 Uiso 1 1 calc R U . . .
C30 C 0.57003(8) 0.14636(9) 0.5584(3) 0.0239(8) Uani 1 1 d . . . . .
C31 C 0.56276(8) 0.12979(8) 0.0789(2) 0.0201(7) Uani 1 1 d . . . . .
C32 C 0.58618(8) 0.13726(9) -0.0003(3) 0.0232(8) Uani 1 1 d . . . . .
C33 C 0.56857(8) 0.15059(8) 0.1534(3) 0.0206(7) Uani 1 1 d . . . . .
C34 C 0.45568(8) 0.02835(8) 0.3875(3) 0.0216(8) Uani 1 1 d . . . . .
H13 H 0.4340 0.0186 0.3861 0.026 Uiso 1 1 calc R U . . .
C35 C 0.60073(8) 0.14080(8) 0.4240(2) 0.0198(7) Uani 1 1 d . . . . .
C36 C 0.48701(8) 0.10446(9) 0.5699(3) 0.0231(8) Uani 1 1 d . . . . .
C37 C 0.42351(8) 0.03916(8) 0.1132(3) 0.0222(8) Uani 1 1 d . . . . .
H14 H 0.4369 0.0583 0.0831 0.027 Uiso 1 1 calc R U . . .
C38 C 0.50429(8) 0.04852(8) 0.4332(2) 0.0211(8) Uani 1 1 d . . . . .
C39 C 0.44070(9) 0.08997(11) 0.6760(3) 0.0365(10) Uani 1 1 d . . . . .
H55 H 0.4369 0.1039 0.6396 0.044 Uiso 1 1 calc R U . . .
C40 C 0.38415(9) -0.01740(9) 0.1963(3) 0.0267(8) Uani 1 1 d . . . . .
H15 H 0.3707 -0.0368 0.2247 0.032 Uiso 1 1 calc R U . . .
C41 C 0.51934(9) 0.12129(10) 0.5899(3) 0.0258(8) Uani 1 1 d . . . . .
C42 C 0.46370(8) 0.12069(8) 0.1458(3) 0.0208(8) Uani 1 1 d . . . . .
C43 C 0.59828(8) 0.15610(9) 0.5050(3) 0.0213(8) Uani 1 1 d . . . . .
C44 C 0.59769(9) 0.17728(9) 0.1760(3) 0.0265(8) Uani 1 1 d . . . . .
H16 H 0.6163 0.1839 0.1410 0.032 Uiso 1 1 calc R U . . .
C45 C 0.51391(11) 0.02032(10) 0.7345(3) 0.0356(10) Uani 1 1 d . . . . .
H17 H 0.4999 0.0014 0.7646 0.043 Uiso 1 1 calc R U . . .
C46 C 0.59356(9) 0.19095(9) 0.2556(3) 0.0292(9) Uani 1 1 d . . . . .
H18 H 0.6086 0.2089 0.2882 0.035 Uiso 1 1 calc R U . . .
C47 C 0.49171(8) 0.05770(8) 0.0286(2) 0.0208(7) Uani 1 1 d . . . . .
H19 H 0.4764 0.0416 -0.0105 0.025 Uiso 1 1 calc R U . . .
C48 C 0.45762(10) 0.11832(9) -0.0328(3) 0.0308(9) Uani 1 1 d . . . . .
H20 H 0.4645 0.1167 -0.0971 0.037 Uiso 1 1 calc R U . . .
C49 C 0.53454(8) 0.10072(8) 0.0740(2) 0.0195(7) Uani 1 1 d . . . . .
C50 C 0.47305(9) 0.03240(9) 0.4679(3) 0.0251(8) Uani 1 1 d . . . . .
H21 H 0.4662 0.0260 0.5341 0.030 Uiso 1 1 calc R U . . .
C51 C 0.61061(10) 0.04961(10) 0.1132(3) 0.0344(10) Uani 1 1 d . . . . .
H22 H 0.6303 0.0516 0.1083 0.041 Uiso 1 1 calc R U . . .
C52 C 0.39261(9) 0.02521(9) 0.0949(3) 0.0285(9) Uani 1 1 d . . . . .
H23 H 0.3849 0.0350 0.0530 0.034 Uiso 1 1 calc R U . . .
C53 C 0.63235(10) 0.15294(11) -0.1411(3) 0.0362(10) Uani 1 1 d . . . . .
H24 H 0.6483 0.1584 -0.1882 0.043 Uiso 1 1 calc R U . . .
C54 C 0.65093(9) 0.18220(9) 0.5767(3) 0.0284(9) Uani 1 1 d . . . . .
H25 H 0.6502 0.1630 0.5766 0.034 Uiso 1 1 calc R U . . .
C55 C 0.62600(8) 0.18399(9) 0.5434(3) 0.0237(8) Uani 1 1 d . . . . .
C56 C 0.55484(9) 0.07529(10) 0.6471(3) 0.0300(9) Uani 1 1 d . . . . .
H26 H 0.5692 0.0941 0.6172 0.036 Uiso 1 1 calc R U . . .
C57 C 0.47391(9) 0.11889(8) 0.0504(3) 0.0242(8) Uani 1 1 d . . . . .
H27 H 0.4922 0.1181 0.0430 0.029 Uiso 1 1 calc R U . . .
C58 C 0.43548(8) 0.02551(8) 0.1753(3) 0.0196(7) Uani 1 1 d . . . . .
C59 C 0.51155(10) 0.02462(9) 0.6336(3) 0.0298(9) Uani 1 1 d . . . . .
H28 H 0.4962 0.0086 0.5946 0.036 Uiso 1 1 calc R U . . .
C60 C 0.37252(9) -0.00302(9) 0.1372(3) 0.0307(9) Uani 1 1 d . . . . .
H29 H 0.3511 -0.0123 0.1258 0.037 Uiso 1 1 calc R U . . .
C61 C 0.67709(9) 0.20811(10) 0.6103(3) 0.0334(10) Uani 1 1 d . . . . .
H30 H 0.6940 0.2065 0.6340 0.040 Uiso 1 1 calc R U . . .
C62 C 0.46657(9) 0.08756(10) 0.6547(3) 0.0287(9) Uani 1 1 d . . . . .
C63 C 0.62054(9) 0.17189(10) -0.1254(3) 0.0328(10) Uani 1 1 d . . . . .
H31 H 0.6280 0.1902 -0.1628 0.039 Uiso 1 1 calc R U . . .
C64 C 0.62726(11) 0.21196(10) 0.5451(4) 0.0410(11) Uani 1 1 d . . . . .
H32 H 0.6100 0.2134 0.5246 0.049 Uiso 1 1 calc R U . . .
C65 C 0.55948(10) 0.02786(9) 0.0554(3) 0.0293(9) Uani 1 1 d . . . . .
H33 H 0.5436 0.0146 0.0114 0.035 Uiso 1 1 calc R U . . .
C66 C 0.59766(9) 0.16423(9) -0.0549(3) 0.0273(8) Uani 1 1 d . . . . .
H34 H 0.5898 0.1776 -0.0438 0.033 Uiso 1 1 calc R U . . .
C67 C 0.59780(9) 0.11776(10) -0.0188(3) 0.0272(8) Uani 1 1 d . . . . .
H35 H 0.5898 0.0990 0.0161 0.033 Uiso 1 1 calc R U . . .
C68 C 0.58769(10) 0.03023(9) 0.0481(3) 0.0346(10) Uani 1 1 d . . . . .
H36 H 0.5915 0.0189 -0.0006 0.041 Uiso 1 1 calc R U . . .
C69 C 0.60524(9) 0.06596(9) 0.1847(3) 0.0275(9) Uani 1 1 d . . . . .
H37 H 0.6210 0.0788 0.2295 0.033 Uiso 1 1 calc R U . . .
C70 C 0.42102(10) 0.12197(10) 0.0718(3) 0.0369(10) Uani 1 1 d . . . . .
H38 H 0.4028 0.1229 0.0789 0.044 Uiso 1 1 calc R U . . .
C71 C 0.55809(10) 0.20306(10) 0.4187(3) 0.0368(11) Uani 1 1 d . . . . .
C72 C 0.43730(9) 0.12256(9) 0.1561(3) 0.0284(9) Uani 1 1 d . . . . .
H39 H 0.4304 0.1242 0.2204 0.034 Uiso 1 1 calc R U . . .
C73 C 0.54980(11) 0.19969(12) 0.5177(3) 0.0414(12) Uani 1 1 d . . . . .
H40 H 0.5355 0.1801 0.5430 0.050 Uiso 1 1 calc R U . . .
C74 C 0.56590(9) 0.15141(10) 0.6580(3) 0.0308(9) Uani 1 1 d . . . . .
H41 H 0.5816 0.1636 0.7041 0.037 Uiso 1 1 calc R U . . .
C75 C 0.55689(11) 0.07045(11) 0.7479(3) 0.0379(10) Uani 1 1 d . . . . .
H42 H 0.5727 0.0861 0.7868 0.045 Uiso 1 1 calc R U . . .
C76 C 0.47212(10) 0.06769(11) 0.7130(3) 0.0371(10) Uani 1 1 d . . . . .
H56 H 0.4902 0.0667 0.7027 0.044 Uiso 1 1 calc R U . . .
C77 C 0.62103(10) 0.12580(11) -0.0883(3) 0.0342(10) Uani 1 1 d . . . . .
H43 H 0.6292 0.1127 -0.0997 0.041 Uiso 1 1 calc R U . . .
C78 C 0.53488(9) 0.13555(11) 0.6778(3) 0.0340(10) Uani 1 1 d . . . . .
H44 H 0.5257 0.1345 0.7404 0.041 Uiso 1 1 calc R U . . .
C79 C 0.53643(11) 0.04333(11) 0.7919(3) 0.0381(11) Uani 1 1 d . . . . .
H45 H 0.5377 0.0404 0.8612 0.046 Uiso 1 1 calc R U . . .
C80 C 0.67857(10) 0.23609(10) 0.6093(3) 0.0389(10) Uani 1 1 d . . . . .
H46 H 0.6965 0.2539 0.6309 0.047 Uiso 1 1 calc R U . . .
C81 C 0.58286(15) 0.25374(16) 0.5437(5) 0.071(2) Uani 1 1 d . . . . .
H47 H 0.5919 0.2709 0.5871 0.086 Uiso 1 1 calc R U . . .
C82 C 0.42062(11) 0.07213(13) 0.7503(3) 0.0498(14) Uani 1 1 d . . . . .
H57 H 0.4031 0.0739 0.7639 0.060 Uiso 1 1 calc R U . . .
C83 C 0.43123(10) 0.12008(10) -0.0232(3) 0.0390(11) Uani 1 1 d . . . . .
H48 H 0.4202 0.1200 -0.0806 0.047 Uiso 1 1 calc R U . . .
C84 C 0.57756(12) 0.23224(11) 0.3808(4) 0.0495(13) Uani 1 1 d . . . . .
H49 H 0.5823 0.2349 0.3118 0.059 Uiso 1 1 calc R U . . .
C85 C 0.59002(14) 0.25725(13) 0.4441(5) 0.0668(18) Uani 1 1 d . . . . .
H50 H 0.6036 0.2770 0.4184 0.080 Uiso 1 1 calc R U . . .
C86 C 0.56227(14) 0.22492(16) 0.5806(4) 0.0604(18) Uani 1 1 d . . . . .
H51 H 0.5567 0.2225 0.6490 0.072 Uiso 1 1 calc R U . . .
C87 C 0.65362(12) 0.23790(11) 0.5766(4) 0.0494(13) Uani 1 1 d . . . . .
H52 H 0.6545 0.2571 0.5756 0.059 Uiso 1 1 calc R U . . .
C88 C 0.45128(12) 0.04957(12) 0.7854(3) 0.0496(13) Uani 1 1 d . . . . .
H58 H 0.4546 0.0354 0.8222 0.059 Uiso 1 1 calc R U . . .
C89 C 0.42565(11) 0.05200(13) 0.8043(3) 0.0526(14) Uani 1 1 d . . . . .
H59 H 0.4116 0.0398 0.8546 0.063 Uiso 1 1 calc R U . . .
C90 C 0.33626(14) 0.05973(15) 0.2757(4) 0.0635(15) Uani 1 1 d . . . . .
H53 H 0.3157 0.0546 0.3020 0.076 Uiso 1 1 calc R U . . .
C91 C 0.9309(8) -0.0714(6) 0.492(2) 0.165(14) Uani 0.33 1 d D U P A -1
C92 C 0.9464(6) -0.0355(7) 0.493(2) 0.116(8) Uani 0.33 1 d D U P A -1
C93 C 0.9356(6) -0.0129(5) 0.511(3) 0.123(8) Uani 0.33 1 d D U P A -1
C94 C 0.9447(6) 0.0199(5) 0.5233(17) 0.078(5) Uani 0.33 1 d D U P A -1
C95 C 0.9659(5) 0.0522(5) 0.4848(16) 0.085(6) Uani 0.33 1 d D U P A -1
C96 C 0.9710(6) 0.0833(6) 0.4795(18) 0.146(11) Uani 0.33 1 d D U P A -1
C97 C 0.0000 0.0000 0.448(3) 0.49(3) Uiso 0.5 3 d DS U P . .
C98 C 0.0000 0.0000 0.335(3) 0.43(3) Uiso 0.5 3 d DS U P . .
C99 C 0.0000 0.0000 0.223(2) 0.35(2) Uiso 0.5 3 d DS U P . .
C100 C 0.0000 0.0000 0.1122(15) 0.33(2) Uiso 0.5 3 d DS U P . .
C101 C 0.0000 0.0000 0.0000 0.304(19) Uiso 1 6 d DS U P . .
C102 C 0.0000 0.0000 -0.1155(15) 0.30(2) Uiso 0.5 3 d DS U P . .

loop_
_atom_site_aniso_label
_atom_site_aniso_U_11
_atom_site_aniso_U_22
_atom_site_aniso_U_33
_atom_site_aniso_U_23
_atom_site_aniso_U_13
_atom_site_aniso_U_12
Cl1 0.0593(9) 0.0789(11) 0.0744(9) 0.0035(8) -0.0126(7) 0.0326(8)
Cl2 0.0851(12) 0.1007(13) 0.0809(10) -0.0181(9) -0.0194(9) 0.0688(11)
Cl3 0.0621(9) 0.0819(11) 0.0757(10) 0.0186(8) -0.0032(7) 0.0298(9)
N1 0.0182(16) 0.0346(19) 0.0227(15) -0.0058(13) -0.0028(12) 0.0165(15)
N2 0.0195(16) 0.0221(16) 0.0213(14) -0.0037(12) -0.0022(12) 0.0116(13)
N3 0.0176(15) 0.0264(17) 0.0184(14) -0.0061(12) -0.0015(11) 0.0101(14)
N4 0.0185(16) 0.0350(18) 0.0161(14) -0.0077(12) -0.0048(11) 0.0177(14)
N5 0.0183(16) 0.0291(17) 0.0216(15) -0.0043(12) -0.0039(12) 0.0144(14)
N6 0.0180(16) 0.0247(16) 0.0167(14) -0.0033(12) -0.0025(11) 0.0085(13)
N7 0.0128(15) 0.0249(17) 0.0211(14) -0.0053(12) 0.0014(11) 0.0077(13)
N8 0.0183(16) 0.0353(19) 0.0160(14) 0.0012(13) 0.0017(12) 0.0083(15)
C12 0.0183(18) 0.0163(17) 0.0206(16) -0.0057(13) -0.0016(13) 0.0096(15)
N9 0.0169(15) 0.0199(15) 0.0162(13) -0.0042(11) -0.0022(11) 0.0084(13)
C14 0.0141(17) 0.0156(18) 0.0253(17) -0.0057(14) -0.0029(14) 0.0061(15)
C15 0.0185(19) 0.0234(19) 0.0272(18) -0.0082(15) -0.0072(14) 0.0133(16)
C16 0.0227(19) 0.034(2) 0.0187(17) -0.0071(15) -0.0013(14) 0.0198(18)
C17 0.026(2) 0.0226(19) 0.0247(18) -0.0035(15) -0.0087(15) 0.0150(17)
N10 0.0255(17) 0.0298(18) 0.0282(16) -0.0102(13) -0.0074(13) 0.0173(15)
C19 0.0143(17) 0.0249(19) 0.0201(16) -0.0022(14) -0.0023(13) 0.0122(15)
C20 0.0187(18) 0.0186(18) 0.0207(17) -0.0032(14) -0.0021(14) 0.0095(15)
C21 0.0230(19) 0.027(2) 0.0253(18) -0.0101(15) -0.0072(15) 0.0195(17)
C22 0.0185(18) 0.0222(19) 0.0176(16) 0.0005(14) 0.0012(13) 0.0097(16)
C23 0.0160(18) 0.0243(19) 0.0214(17) -0.0013(14) -0.0016(14) 0.0115(16)
C24 0.0163(18) 0.0261(19) 0.0195(16) 0.0032(14) 0.0038(13) 0.0131(16)
C25 0.0201(19) 0.0216(19) 0.0229(18) 0.0004(14) -0.0028(14) 0.0076(16)
C26 0.0223(19) 0.032(2) 0.0167(16) -0.0009(15) -0.0009(14) 0.0156(17)
C27 0.0178(19) 0.027(2) 0.0277(19) -0.0083(15) -0.0032(15) 0.0138(17)
C28 0.0228(19) 0.0204(19) 0.0229(17) -0.0069(14) -0.0050(14) 0.0110(16)
C29 0.027(2) 0.026(2) 0.0168(16) -0.0034(14) -0.0007(14) 0.0155(17)
C30 0.0186(19) 0.035(2) 0.0239(18) -0.0072(15) -0.0055(14) 0.0178(18)
C31 0.0175(18) 0.0236(19) 0.0213(17) 0.0036(14) 0.0002(14) 0.0118(16)
C32 0.0153(18) 0.030(2) 0.0228(17) -0.0010(15) -0.0008(14) 0.0103(17)
C33 0.0161(18) 0.0222(19) 0.0238(17) 0.0032(14) -0.0021(14) 0.0098(16)
C34 0.0178(18) 0.0195(19) 0.0239(18) -0.0027(14) 0.0022(14) 0.0068(15)
C35 0.0145(17) 0.026(2) 0.0199(16) -0.0016(14) -0.0025(13) 0.0113(16)
C36 0.0188(19) 0.034(2) 0.0231(17) -0.0054(15) -0.0005(14) 0.0184(17)
C37 0.0197(19) 0.0209(19) 0.0256(18) -0.0034(14) -0.0034(14) 0.0099(16)
C38 0.0211(19) 0.0236(19) 0.0173(16) -0.0041(14) -0.0037(14) 0.0101(16)
C39 0.025(2) 0.055(3) 0.029(2) -0.0128(19) 0.0006(17) 0.019(2)
C40 0.023(2) 0.0162(19) 0.034(2) -0.0044(15) -0.0024(16) 0.0045(16)
C41 0.023(2) 0.044(2) 0.0174(17) -0.0073(16) -0.0011(14) 0.0216(19)
C42 0.0221(19) 0.0157(18) 0.0243(18) -0.0028(14) -0.0084(14) 0.0093(16)
C43 0.0191(18) 0.032(2) 0.0206(17) -0.0046(15) -0.0055(14) 0.0185(17)
C44 0.0177(19) 0.026(2) 0.032(2) 0.0028(16) -0.0037(15) 0.0084(17)
C45 0.051(3) 0.038(2) 0.031(2) 0.0084(18) 0.0091(19) 0.032(2)
C46 0.026(2) 0.022(2) 0.035(2) -0.0049(16) -0.0113(17) 0.0091(17)
C47 0.0194(18) 0.0206(19) 0.0197(17) -0.0053(14) -0.0045(14) 0.0079(16)
C48 0.037(2) 0.020(2) 0.0228(19) 0.0032(15) -0.0079(16) 0.0043(18)
C49 0.0178(18) 0.0217(19) 0.0211(17) 0.0017(14) 0.0015(14) 0.0115(16)
C50 0.026(2) 0.024(2) 0.0190(17) -0.0024(14) 0.0036(15) 0.0079(17)
C51 0.027(2) 0.035(2) 0.046(2) -0.0025(19) 0.0077(18) 0.018(2)
C52 0.021(2) 0.025(2) 0.041(2) -0.0007(17) -0.0063(17) 0.0129(17)
C53 0.025(2) 0.050(3) 0.027(2) -0.0056(19) 0.0039(16) 0.013(2)
C54 0.021(2) 0.031(2) 0.037(2) -0.0073(17) -0.0043(16) 0.0158(18)
C55 0.0217(19) 0.030(2) 0.0228(17) -0.0100(15) -0.0041(14) 0.0157(17)
C56 0.030(2) 0.038(2) 0.0219(18) -0.0005(16) -0.0048(16) 0.0168(19)
C57 0.025(2) 0.0146(18) 0.0294(19) 0.0003(14) -0.0033(15) 0.0072(16)
C58 0.0151(18) 0.0190(18) 0.0236(17) -0.0064(14) -0.0032(14) 0.0078(15)
C59 0.036(2) 0.030(2) 0.0268(19) -0.0013(16) 0.0018(17) 0.0191(19)
C60 0.0166(19) 0.030(2) 0.045(2) -0.0066(18) -0.0083(17) 0.0107(17)
C61 0.020(2) 0.039(2) 0.043(2) -0.0133(19) -0.0073(17) 0.0167(19)
C62 0.022(2) 0.046(3) 0.0192(17) -0.0077(17) -0.0027(15) 0.0181(19)
C63 0.027(2) 0.034(2) 0.0248(19) 0.0029(17) 0.0034(16) 0.0056(19)
C64 0.038(3) 0.039(3) 0.057(3) -0.021(2) -0.022(2) 0.027(2)
C65 0.040(2) 0.023(2) 0.0224(18) -0.0042(15) -0.0071(17) 0.0136(18)
C66 0.022(2) 0.030(2) 0.0254(19) 0.0019(16) 0.0015(15) 0.0094(17)
C67 0.024(2) 0.036(2) 0.0253(18) 0.0007(16) -0.0002(15) 0.0175(18)
C68 0.047(3) 0.025(2) 0.030(2) -0.0049(17) 0.0096(18) 0.017(2)
C69 0.024(2) 0.029(2) 0.033(2) -0.0077(16) -0.0021(16) 0.0157(18)
C70 0.024(2) 0.041(3) 0.046(2) 0.012(2) -0.0066(18) 0.017(2)
C71 0.043(3) 0.042(3) 0.044(2) -0.026(2) -0.025(2) 0.035(2)
C72 0.024(2) 0.029(2) 0.032(2) -0.0012(16) -0.0046(16) 0.0128(18)
C73 0.048(3) 0.062(3) 0.040(2) -0.028(2) -0.024(2) 0.047(3)
C74 0.022(2) 0.054(3) 0.0198(18) -0.0137(17) -0.0073(15) 0.022(2)
C75 0.047(3) 0.048(3) 0.025(2) -0.0068(19) -0.0126(19) 0.029(2)
C76 0.035(2) 0.054(3) 0.0214(19) -0.0057(18) -0.0057(17) 0.023(2)
C77 0.033(2) 0.048(3) 0.030(2) -0.0050(19) -0.0011(17) 0.026(2)
C78 0.027(2) 0.058(3) 0.0225(19) -0.0112(18) -0.0041(16) 0.026(2)
C79 0.061(3) 0.056(3) 0.0178(18) 0.0037(19) -0.0002(19) 0.044(3)
C80 0.026(2) 0.036(3) 0.047(3) -0.017(2) -0.0072(19) 0.010(2)
C81 0.072(4) 0.072(4) 0.102(5) -0.063(4) -0.056(4) 0.061(4)
C82 0.027(2) 0.073(4) 0.034(2) -0.018(2) 0.0038(19) 0.013(2)
C83 0.030(2) 0.044(3) 0.031(2) 0.0110(19) -0.0124(18) 0.010(2)
C84 0.053(3) 0.033(3) 0.071(3) -0.018(2) -0.024(3) 0.029(2)
C85 0.065(4) 0.042(3) 0.107(5) -0.034(3) -0.038(4) 0.037(3)
C86 0.072(4) 0.091(5) 0.061(3) -0.049(3) -0.040(3) 0.073(4)
C87 0.052(3) 0.034(3) 0.068(3) -0.021(2) -0.023(3) 0.026(2)
C88 0.058(3) 0.055(3) 0.021(2) 0.001(2) -0.005(2) 0.017(3)
C89 0.034(3) 0.070(4) 0.024(2) -0.006(2) 0.0089(19) 0.004(3)
C90 0.054(3) 0.081(4) 0.060(3) 0.004(3) -0.003(3) 0.037(3)
C91 0.079(18) 0.23(3) 0.055(13) 0.046(17) -0.026(13) -0.022(18)
C92 0.107(13) 0.143(14) 0.094(11) 0.007(11) -0.007(11) 0.059(11)
C93 0.125(13) 0.147(13) 0.108(12) -0.005(11) -0.013(11) 0.075(10)
C94 0.092(10) 0.122(11) 0.063(9) 0.013(9) 0.021(8) 0.086(9)
C95 0.083(11) 0.130(13) 0.067(10) -0.016(10) -0.013(8) 0.070(10)
C96 0.086(16) 0.23(3) 0.058(12) 0.011(16) 0.012(11) 0.029(17)

loop_
_atom_type_symbol
_atom_type_description
_atom_type_scat_dispersion_real
_atom_type_scat_dispersion_imag
_atom_type_scat_source
C C 0.0181 0.0091 'International Tables Vol C Tables 4.2.6.8 and 6.1.1.4'
H H 0.0000 0.0000 'International Tables Vol C Tables 4.2.6.8 and 6.1.1.4'
Cl Cl 0.3639 0.7018 'International Tables Vol C Tables 4.2.6.8 and 6.1.1.4'
N N 0.0311 0.0180 'International Tables Vol C Tables 4.2.6.8 and 6.1.1.4'

loop_
_geom_angle_atom_site_label_1
_geom_angle_atom_site_label_2
_geom_angle_atom_site_label_3
_geom_angle
_geom_angle_site_symmetry_1
_geom_angle_site_symmetry_3
C21 N1 C16 105.6(3) . .
C17 N2 C33 105.9(3) . .
C19 N3 C35 105.9(3) . .
C30 N4 C41 110.5(3) . .
C30 N4 H54 124.7 . .
C41 N4 H54 124.7 . .
C21 N5 C42 126.5(3) . .
C21 N5 H1 116.8 . .
C42 N5 H1 116.8 . .
C38 N6 C14 105.3(3) . .
C19 N7 C22 128.7(3) . .
C19 N7 H2 115.6 . .
C22 N7 H2 115.6 . .
C38 N8 C26 126.1(3) . .
C38 N8 H3 117.0 . .
C26 N8 H3 117.0 . .
C14 C12 C20 121.4(3) . .
C14 C12 C58 120.3(3) . .
C20 C12 C58 118.2(3) . .
C49 N9 C20 111.1(3) . .
C49 N9 H4 124.4 . .
C20 N9 H4 124.4 . .
C12 C14 N6 124.2(3) . .
C12 C14 C34 127.2(3) . .
N6 C14 C34 108.5(3) . .
C27 C15 C21 106.1(3) . .
C27 C15 H5 127.0 . .
C21 C15 H5 127.0 . .
C36 C16 N1 123.4(3) . .
C36 C16 C27 127.7(3) . .
N1 C16 C27 108.9(3) . .
N2 C17 N10 120.4(3) . .
N2 C17 C46 111.7(3) . .
N10 C17 C46 127.9(3) . .
C17 N10 C71 125.9(4) . .
C17 N10 H6 117.1 . .
C71 N10 H6 117.1 . .
N3 C19 N7 119.0(3) . .
N3 C19 C24 112.0(3) . .
N7 C19 C24 128.9(3) . .
N9 C20 C47 106.2(3) . .
N9 C20 C12 122.4(3) . .
C47 C20 C12 131.4(3) . .
N1 C21 N5 119.9(3) . .
N1 C21 C15 112.3(3) . .
N5 C21 C15 127.7(3) . .
C69 C22 C25 119.1(3) . .
C69 C22 N7 123.8(3) . .
C25 C22 N7 117.1(3) . .
C24 C23 C35 108.0(3) . .
C24 C23 H7 126.0 . .
C35 C23 H7 126.0 . .
C23 C24 C19 105.1(3) . .
C23 C24 H8 127.5 . .
C19 C24 H8 127.5 . .
C65 C25 C22 119.7(4) . .
C65 C25 H9 120.1 . .
C22 C25 H9 120.1 . .
C59 C26 C56 119.4(3) . .
C59 C26 N8 122.9(3) . .
C56 C26 N8 117.6(3) . .
C15 C27 C16 107.2(3) . .
C15 C27 H10 126.4 . .
C16 C27 H10 126.4 . .
C40 C28 C58 120.8(3) . .
C40 C28 H11 119.6 . .
C58 C28 H11 119.6 . .
C47 C29 C49 107.5(3) . .
C47 C29 H12 126.2 . .
C49 C29 H12 126.2 . .
N4 C30 C74 106.9(3) . .
N4 C30 C43 124.3(3) . .
C74 C30 C43 128.7(3) . .
C33 C31 C49 122.3(3) . .
C33 C31 C32 119.1(3) . .
C49 C31 C32 118.6(3) . .
C66 C32 C67 118.6(3) . .
C66 C32 C31 120.8(3) . .
C67 C32 C31 120.5(3) . .
C31 C33 N2 124.3(3) . .
C31 C33 C44 126.5(3) . .
N2 C33 C44 109.1(3) . .
C50 C34 C14 107.6(3) . .
C50 C34 H13 126.2 . .
C14 C34 H13 126.2 . .
C43 C35 N3 123.2(3) . .
C43 C35 C23 127.7(3) . .
N3 C35 C23 109.0(3) . .
C16 C36 C41 123.6(3) . .
C16 C36 C62 119.4(3) . .
C41 C36 C62 117.0(3) . .
C52 C37 C58 120.9(4) . .
C52 C37 H14 119.5 . .
C58 C37 H14 119.5 . .
N6 C38 N8 119.7(3) . .
N6 C38 C50 112.7(3) . .
N8 C38 C50 127.6(3) . .
C82 C39 C62 120.1(5) . .
C82 C39 H55 119.9 . .
C62 C39 H55 119.9 . .
C28 C40 C60 120.4(4) . .
C28 C40 H15 119.8 . .
C60 C40 H15 119.8 . .
N4 C41 C78 106.1(3) . .
N4 C41 C36 124.1(3) . .
C78 C41 C36 129.7(3) . .
C72 C42 C57 119.5(3) . .
C72 C42 N5 122.4(3) . .
C57 C42 N5 118.0(3) . .
C35 C43 C30 123.5(3) . .
C35 C43 C55 119.8(3) . .
C30 C43 C55 116.7(3) . .
C46 C44 C33 107.4(3) . .
C46 C44 H16 126.3 . .
C33 C44 H16 126.3 . .
C79 C45 C59 120.7(4) . .
C79 C45 H17 119.6 . .
C59 C45 H17 119.6 . .
C44 C46 C17 105.9(3) . .
C44 C46 H18 127.0 . .
C17 C46 H18 127.0 . .
C29 C47 C20 108.3(3) . .
C29 C47 H19 125.9 . .
C20 C47 H19 125.9 . .
C57 C48 C83 120.4(4) . .
C57 C48 H20 119.8 . .
C83 C48 H20 119.8 . .
N9 C49 C29 106.8(3) . .
N9 C49 C31 122.2(3) . .
C29 C49 C31 131.0(3) . .
C34 C50 C38 105.8(3) . .
C34 C50 H21 127.1 . .
C38 C50 H21 127.1 . .
C69 C51 C68 121.1(4) . .
C69 C51 H22 119.5 . .
C68 C51 H22 119.5 . .
C37 C52 C60 120.7(4) . .
C37 C52 H23 119.6 . .
C60 C52 H23 119.6 . .
C63 C53 C77 120.1(4) . .
C63 C53 H24 119.9 . .
C77 C53 H24 119.9 . .
C55 C54 C61 120.8(4) . .
C55 C54 H25 119.6 . .
C61 C54 H25 119.6 . .
C54 C55 C64 119.0(4) . .
C54 C55 C43 120.3(3) . .
C64 C55 C43 120.7(3) . .
C75 C56 C26 119.9(4) . .
C75 C56 H26 120.0 . .
C26 C56 H26 120.0 . .
C48 C57 C42 120.4(4) . .
C48 C57 H27 119.8 . .
C42 C57 H27 119.8 . .
C37 C58 C28 117.9(3) . .
C37 C58 C12 120.7(3) . .
C28 C58 C12 121.2(3) . .
C45 C59 C26 119.7(4) . .
C45 C59 H28 120.2 . .
C26 C59 H28 120.2 . .
C40 C60 C52 119.1(4) . .
C40 C60 H29 120.5 . .
C52 C60 H29 120.5 . .
C80 C61 C54 120.1(4) . .
C80 C61 H30 120.0 . .
C54 C61 H30 120.0 . .
C39 C62 C76 118.4(4) . .
C39 C62 C36 121.1(4) . .
C76 C62 C36 120.4(4) . .
C53 C63 C66 120.0(4) . .
C53 C63 H31 120.0 . .
C66 C63 H31 120.0 . .
C55 C64 C87 120.1(4) . .
C55 C64 H32 119.9 . .
C87 C64 H32 119.9 . .
C68 C65 C25 121.5(4) . .
C68 C65 H33 119.3 . .
C25 C65 H33 119.3 . .
C63 C66 C32 120.8(4) . .
C63 C66 H34 119.6 . .
C32 C66 H34 119.6 . .
C77 C67 C32 120.2(4) . .
C77 C67 H35 119.9 . .
C32 C67 H35 119.9 . .
C65 C68 C51 118.7(4) . .
C65 C68 H36 120.7 . .
C51 C68 H36 120.7 . .
C51 C69 C22 120.0(4) . .
C51 C69 H37 120.0 . .
C22 C69 H37 120.0 . .
C72 C70 C83 120.6(4) . .
C72 C70 H38 119.7 . .
C83 C70 H38 119.7 . .
C73 C71 C84 119.5(4) . .
C73 C71 N10 119.1(4) . .
C84 C71 N10 121.4(4) . .
C42 C72 C70 119.7(4) . .
C42 C72 H39 120.2 . .
C70 C72 H39 120.2 . .
C71 C73 C86 120.1(6) . .
C71 C73 H40 119.9 . .
C86 C73 H40 119.9 . .
C78 C74 C30 107.9(3) . .
C78 C74 H41 126.1 . .
C30 C74 H41 126.1 . .
C79 C75 C56 120.7(4) . .
C79 C75 H42 119.6 . .
C56 C75 H42 119.6 . .
C88 C76 C62 120.2(4) . .
C88 C76 H56 119.9 . .
C62 C76 H56 119.9 . .
C53 C77 C67 120.1(4) . .
C53 C77 H43 120.0 . .
C67 C77 H43 120.0 . .
C74 C78 C41 108.5(3) . .
C74 C78 H44 125.7 . .
C41 C78 H44 125.7 . .
C75 C79 C45 119.4(4) . .
C75 C79 H45 120.3 . .
C45 C79 H45 120.3 . .
C61 C80 C87 119.2(4) . .
C61 C80 H46 120.4 . .
C87 C80 H46 120.4 . .
C85 C81 C86 119.5(5) . .
C85 C81 H47 120.2 . .
C86 C81 H47 120.2 . .
C89 C82 C39 121.0(5) . .
C89 C82 H57 119.5 . .
C39 C82 H57 119.5 . .
C48 C83 C70 119.3(4) . .
C48 C83 H48 120.3 . .
C70 C83 H48 120.3 . .
C85 C84 C71 119.9(6) . .
C85 C84 H49 120.1 . .
C71 C84 H49 120.1 . .
C81 C85 C84 120.6(6) . .
C81 C85 H50 119.7 . .
C84 C85 H50 119.7 . .
C81 C86 C73 120.2(6) . .
C81 C86 H51 119.9 . .
C73 C86 H51 119.9 . .
C80 C87 C64 120.8(4) . .
C80 C87 H52 119.6 . .
C64 C87 H52 119.6 . .
C89 C88 C76 120.3(5) . .
C89 C88 H58 119.8 . .
C76 C88 H58 119.8 . .
C82 C89 C88 119.8(4) . .
C82 C89 H59 120.1 . .
C88 C89 H59 120.1 . .
Cl1 C90 Cl3 112.2(3) . .
Cl1 C90 Cl2 110.3(3) . .
Cl3 C90 Cl2 109.4(3) . .
Cl1 C90 H53 108.3 . .
Cl3 C90 H53 108.3 . .
Cl2 C90 H53 108.3 . .
C93 C92 C91 135(3) . .
C94 C93 C92 146(2) . .
C93 C94 C95 144.3(18) . .
C96 C95 C94 145(2) . .
C97 C97 C98 180.0 10_556 .
C99 C98 C97 180.0 . .
C102 C99 C100 0.000(1) 10 .
C102 C99 C98 180.0 10 .
C100 C99 C98 180.0 . .
C102 C100 C99 0.00(3) 10 .
C102 C100 C101 180.00(2) 10 .
C99 C100 C101 180.0 . .
C100 C101 C100 180.0 10 .
C100 C101 C102 0.000(1) 10 .
C100 C101 C102 180.0 . .
C100 C101 C102 180.0 10 10
C100 C101 C102 0.000(1) . 10
C102 C101 C102 180.0 . 10
C100 C102 C99 180.00(2) 10 10
C100 C102 C101 0.00(2) 10 .
C99 C102 C101 180.0 10 .

loop_
_geom_bond_atom_site_label_1
_geom_bond_atom_site_label_2
_geom_bond_distance
_geom_bond_site_symmetry_2
Cl1 C90 1.727(7) .
Cl2 C90 1.794(6) .
Cl3 C90 1.774(6) .
N1 C21 1.329(5) .
N1 C16 1.400(5) .
N2 C17 1.328(5) .
N2 C33 1.400(5) .
N3 C19 1.328(4) .
N3 C35 1.397(5) .
N4 C30 1.370(5) .
N4 C41 1.377(5) .
N4 H54 0.8800 .
N5 C21 1.350(5) .
N5 C42 1.408(4) .
N5 H1 0.8800 .
N6 C38 1.328(4) .
N6 C14 1.407(4) .
N7 C19 1.354(5) .
N7 C22 1.406(4) .
N7 H2 0.8800 .
N8 C38 1.366(5) .
N8 C26 1.405(4) .
N8 H3 0.8800 .
C12 C14 1.373(5) .
C12 C20 1.452(5) .
C12 C58 1.478(5) .
N9 C49 1.366(4) .
N9 C20 1.368(5) .
N9 H4 0.8800 .
C14 C34 1.454(5) .
C15 C27 1.342(5) .
C15 C21 1.448(5) .
C15 H5 0.9500 .
C16 C36 1.375(5) .
C16 C27 1.458(5) .
C17 N10 1.352(5) .
C17 C46 1.458(6) .
N10 C71 1.407(5) .
N10 H6 0.8800 .
C19 C24 1.464(5) .
C20 C47 1.398(5) .
C22 C69 1.387(5) .
C22 C25 1.403(5) .
C23 C24 1.349(5) .
C23 C35 1.445(5) .
C23 H7 0.9500 .
C24 H8 0.9500 .
C25 C65 1.375(5) .
C25 H9 0.9500 .
C26 C59 1.391(6) .
C26 C56 1.391(5) .
C27 H10 0.9500 .
C28 C40 1.382(5) .
C28 C58 1.407(5) .
C28 H11 0.9500 .
C29 C47 1.396(5) .
C29 C49 1.396(5) .
C29 H12 0.9500 .
C30 C74 1.397(5) .
C30 C43 1.446(5) .
C31 C33 1.373(5) .
C31 C49 1.449(5) .
C31 C32 1.492(5) .
C32 C66 1.393(5) .
C32 C67 1.398(5) .
C33 C44 1.446(5) .
C34 C50 1.341(5) .
C34 H13 0.9500 .
C35 C43 1.375(5) .
C36 C41 1.440(5) .
C36 C62 1.486(5) .
C37 C52 1.376(5) .
C37 C58 1.397(5) .
C37 H14 0.9500 .
C38 C50 1.444(5) .
C39 C82 1.385(6) .
C39 C62 1.401(6) .
C39 H55 0.9500 .
C40 C60 1.389(6) .
C40 H15 0.9500 .
C41 C78 1.401(5) .
C42 C72 1.390(5) .
C42 C57 1.401(5) .
C43 C55 1.497(5) .
C44 C46 1.344(6) .
C44 H16 0.9500 .
C45 C79 1.385(7) .
C45 C59 1.386(6) .
C45 H17 0.9500 .
C46 H18 0.9500 .
C47 H19 0.9500 .
C48 C57 1.380(5) .
C48 C83 1.386(6) .
C48 H20 0.9500 .
C50 H21 0.9500 .
C51 C69 1.379(6) .
C51 C68 1.389(6) .
C51 H22 0.9500 .
C52 C60 1.393(6) .
C52 H23 0.9500 .
C53 C63 1.374(6) .
C53 C77 1.388(6) .
C53 H24 0.9500 .
C54 C55 1.381(5) .
C54 C61 1.391(6) .
C54 H25 0.9500 .
C55 C64 1.383(6) .
C56 C75 1.389(5) .
C56 H26 0.9500 .
C57 H27 0.9500 .
C59 H28 0.9500 .
C60 H29 0.9500 .
C61 C80 1.378(6) .
C61 H30 0.9500 .
C62 C76 1.407(6) .
C63 C66 1.391(5) .
C63 H31 0.9500 .
C64 C87 1.387(7) .
C64 H32 0.9500 .
C65 C68 1.373(6) .
C65 H33 0.9500 .
C66 H34 0.9500 .
C67 C77 1.391(6) .
C67 H35 0.9500 .
C68 H36 0.9500 .
C69 H37 0.9500 .
C70 C72 1.391(6) .
C70 C83 1.397(6) .
C70 H38 0.9500 .
C71 C73 1.377(7) .
C71 C84 1.396(7) .
C72 H39 0.9500 .
C73 C86 1.390(7) .
C73 H40 0.9500 .
C74 C78 1.383(6) .
C74 H41 0.9500 .
C75 C79 1.371(7) .
C75 H42 0.9500 .
C76 C88 1.389(6) .
C76 H56 0.9500 .
C77 H43 0.9500 .
C78 H44 0.9500 .
C79 H45 0.9500 .
C80 C87 1.381(6) .
C80 H46 0.9500 .
C81 C85 1.373(10) .
C81 C86 1.390(10) .
C81 H47 0.9500 .
C82 C89 1.373(8) .
C82 H57 0.9500 .
C83 H48 0.9500 .
C84 C85 1.386(7) .
C84 H49 0.9500 .
C85 H50 0.9500 .
C86 H51 0.9500 .
C87 H52 0.9500 .
C88 C89 1.384(8) .
C88 H58 0.9500 .
C89 H59 0.9500 .
C90 H53 1.0000 .
C91 C92 1.576(16) .
C92 C93 1.509(18) .
C93 C94 1.491(14) .
C94 C95 1.525(16) .
C95 C96 1.462(16) .
C97 C97 1.38(8) 10_556
C97 C98 1.52(2) .
C98 C99 1.50(2) .
C99 C102 1.45(3) 10
C99 C100 1.49(2) .
C100 C102 0.04(3) 10
C100 C101 1.51(2) .
C101 C100 1.51(2) 10
C101 C102 1.55(2) .
C101 C102 1.55(2) 10
C102 C100 0.04(3) 10
C102 C99 1.45(3) 10

loop_
_geom_hbond_atom_site_label_D
_geom_hbond_atom_site_label_H
_geom_hbond_atom_site_label_A
_geom_hbond_distance_DH
_geom_hbond_distance_HA
_geom_hbond_distance_DA
_geom_hbond_angle_DHA
_geom_hbond_site_symmetry_A
N5 H1 N2 0.88 1.99 2.860(4) 167.8 .
N7 H2 N6 0.88 2.06 2.933(4) 169.7 .
N8 H3 N3 0.88 2.10 2.881(4) 147.0 .
N9 H4 N2 0.88 2.35 2.813(4) 113.0 .
N9 H4 N6 0.88 2.40 2.835(4) 110.8 .
N10 H6 N1 0.88 2.04 2.880(5) 160.1 .
C34 H13 Cl2 0.95 2.87 3.717(4) 148.8 6
C50 H21 Cl1 0.95 2.93 3.593(4) 128.0 6
N5 H1 N2 0.88 1.99 2.860(4) 167.8 .
N7 H2 N6 0.88 2.06 2.933(4) 169.7 .
N4 H54 N1 0.88 2.43 2.865(4) 110.7 .
N4 H54 N3 0.88 2.39 2.846(4) 113.0 .

loop_
_geom_torsion_atom_site_label_1
_geom_torsion_atom_site_label_2
_geom_torsion_atom_site_label_3
_geom_torsion_atom_site_label_4
_geom_torsion
C20 C12 C14 N6 -11.3(5)
C58 C12 C14 N6 173.4(3)
C20 C12 C14 C34 168.0(3)
C58 C12 C14 C34 -7.3(5)
C38 N6 C14 C12 -179.6(3)
C38 N6 C14 C34 1.0(4)
C21 N1 C16 C36 178.2(3)
C21 N1 C16 C27 0.5(4)
C33 N2 C17 N10 -179.6(3)
C33 N2 C17 C46 -1.9(4)
N2 C17 N10 C71 -172.6(3)
C46 C17 N10 C71 10.1(6)
C35 N3 C19 N7 -178.6(3)
C35 N3 C19 C24 -1.0(4)
C22 N7 C19 N3 -167.7(3)
C22 N7 C19 C24 15.1(6)
C49 N9 C20 C47 0.2(4)
C49 N9 C20 C12 178.9(3)
C14 C12 C20 N9 -27.4(5)
C58 C12 C20 N9 148.1(3)
C14 C12 C20 C47 150.9(4)
C58 C12 C20 C47 -33.6(6)
C16 N1 C21 N5 -177.0(3)
C16 N1 C21 C15 -0.3(4)
C42 N5 C21 N1 -168.1(3)
C42 N5 C21 C15 15.8(6)
C27 C15 C21 N1 0.0(4)
C27 C15 C21 N5 176.3(3)
C19 N7 C22 C69 25.3(6)
C19 N7 C22 C25 -156.8(3)
C35 C23 C24 C19 -0.6(4)
N3 C19 C24 C23 1.1(4)
N7 C19 C24 C23 178.4(3)
C69 C22 C25 C65 0.1(5)
N7 C22 C25 C65 -177.8(3)
C38 N8 C26 C59 35.3(6)
C38 N8 C26 C56 -145.9(4)
C21 C15 C27 C16 0.3(4)
C36 C16 C27 C15 -178.1(4)
N1 C16 C27 C15 -0.5(4)
C41 N4 C30 C74 0.4(4)
C41 N4 C30 C43 176.4(4)
C33 C31 C32 C66 -54.1(5)
C49 C31 C32 C66 125.7(4)
C33 C31 C32 C67 123.7(4)
C49 C31 C32 C67 -56.5(5)
C49 C31 C33 N2 -10.1(5)
C32 C31 C33 N2 169.7(3)
C49 C31 C33 C44 167.5(3)
C32 C31 C33 C44 -12.7(5)
C17 N2 C33 C31 179.6(3)
C17 N2 C33 C44 1.6(4)
C12 C14 C34 C50 179.5(4)
N6 C14 C34 C50 -1.1(4)
C19 N3 C35 C43 -179.3(3)
C19 N3 C35 C23 0.6(4)
C24 C23 C35 C43 179.9(4)
C24 C23 C35 N3 0.1(4)
N1 C16 C36 C41 -4.0(6)
C27 C16 C36 C41 173.2(4)
N1 C16 C36 C62 176.7(3)
C27 C16 C36 C62 -6.0(6)
C14 N6 C38 N8 -178.2(3)
C14 N6 C38 C50 -0.6(4)
C26 N8 C38 N6 -174.6(3)
C26 N8 C38 C50 8.2(6)
C58 C28 C40 C60 2.0(6)
C30 N4 C41 C78 -1.6(4)
C30 N4 C41 C36 174.9(4)
C16 C36 C41 N4 -25.5(6)
C62 C36 C41 N4 153.7(4)
C16 C36 C41 C78 150.1(4)
C62 C36 C41 C78 -30.6(6)
C21 N5 C42 C72 35.1(5)
C21 N5 C42 C57 -149.0(4)
N3 C35 C43 C30 -5.7(6)
C23 C35 C43 C30 174.5(3)
N3 C35 C43 C55 172.8(3)
C23 C35 C43 C55 -7.0(6)
N4 C30 C43 C35 -22.3(6)
C74 C30 C43 C35 152.7(4)
N4 C30 C43 C55 159.1(4)
C74 C30 C43 C55 -25.8(6)
C31 C33 C44 C46 -178.5(4)
N2 C33 C44 C46 -0.6(4)
C33 C44 C46 C17 -0.5(4)
N2 C17 C46 C44 1.6(4)
N10 C17 C46 C44 179.1(4)
C49 C29 C47 C20 -1.7(4)
N9 C20 C47 C29 0.9(4)
C12 C20 C47 C29 -177.6(4)
C20 N9 C49 C29 -1.3(4)
C20 N9 C49 C31 176.1(3)
C47 C29 C49 N9 1.8(4)
C47 C29 C49 C31 -175.3(4)
C33 C31 C49 N9 -22.9(5)
C32 C31 C49 N9 157.3(3)
C33 C31 C49 C29 153.8(4)
C32 C31 C49 C29 -26.0(6)
C14 C34 C50 C38 0.7(4)
N6 C38 C50 C34 -0.1(4)
N8 C38 C50 C34 177.3(4)
C58 C37 C52 C60 -0.6(6)
C61 C54 C55 C64 -0.7(6)
C61 C54 C55 C43 178.4(4)
C35 C43 C55 C54 -60.1(5)
C30 C43 C55 C54 118.5(4)
C35 C43 C55 C64 119.0(4)
C30 C43 C55 C64 -62.3(5)
C59 C26 C56 C75 -2.5(6)
N8 C26 C56 C75 178.7(4)
C83 C48 C57 C42 1.2(6)
C72 C42 C57 C48 -1.3(5)
N5 C42 C57 C48 -177.4(3)
C52 C37 C58 C28 3.5(5)
C52 C37 C58 C12 -171.8(3)
C40 C28 C58 C37 -4.1(5)
C40 C28 C58 C12 171.1(3)
C14 C12 C58 C37 135.6(4)
C20 C12 C58 C37 -39.9(5)
C14 C12 C58 C28 -39.5(5)
C20 C12 C58 C28 145.0(3)
C79 C45 C59 C26 -1.0(6)
C56 C26 C59 C45 2.8(6)
N8 C26 C59 C45 -178.5(4)
C28 C40 C60 C52 1.0(6)
C37 C52 C60 C40 -1.6(6)
C55 C54 C61 C80 -1.0(6)
C82 C39 C62 C76 -2.6(6)
C82 C39 C62 C36 174.8(4)
C16 C36 C62 C39 -49.0(5)
C41 C36 C62 C39 131.7(4)
C16 C36 C62 C76 128.4(4)
C41 C36 C62 C76 -50.9(5)
C77 C53 C63 C66 1.4(6)
C54 C55 C64 C87 2.2(7)
C43 C55 C64 C87 -177.0(4)
C22 C25 C65 C68 -0.7(6)
C53 C63 C66 C32 -0.8(6)
C67 C32 C66 C63 -1.0(6)
C31 C32 C66 C63 176.9(3)
C66 C32 C67 C77 2.0(5)
C31 C32 C67 C77 -175.9(3)
C25 C65 C68 C51 0.3(6)
C69 C51 C68 C65 0.7(6)
C68 C51 C69 C22 -1.3(6)
C25 C22 C69 C51 0.9(6)
N7 C22 C69 C51 178.6(4)
C17 N10 C71 C73 -145.3(4)
C17 N10 C71 C84 35.5(6)
C57 C42 C72 C70 1.3(6)
N5 C42 C72 C70 177.2(4)
C83 C70 C72 C42 -1.1(6)
C84 C71 C73 C86 -4.0(6)
N10 C71 C73 C86 176.7(4)
N4 C30 C74 C78 0.9(5)
C43 C30 C74 C78 -174.8(4)
C26 C56 C75 C79 0.4(7)
C39 C62 C76 C88 4.1(6)
C36 C62 C76 C88 -173.3(4)
C63 C53 C77 C67 -0.4(6)
C32 C67 C77 C53 -1.4(6)
C30 C74 C78 C41 -1.9(5)
N4 C41 C78 C74 2.2(5)
C36 C41 C78 C74 -174.1(4)
C56 C75 C79 C45 1.5(7)
C59 C45 C79 C75 -1.1(6)
C54 C61 C80 C87 1.3(7)
C62 C39 C82 C89 0.3(7)
C57 C48 C83 C70 -1.0(6)
C72 C70 C83 C48 1.0(7)
C73 C71 C84 C85 4.4(7)
N10 C71 C84 C85 -176.4(4)
C86 C81 C85 C84 -1.7(8)
C71 C84 C85 C81 -1.5(8)
C85 C81 C86 C73 2.1(7)
C71 C73 C86 C81 0.8(7)
C61 C80 C87 C64 0.1(8)
C55 C64 C87 C80 -1.9(8)
C62 C76 C88 C89 -3.2(7)
C39 C82 C89 C88 0.6(7)
C76 C88 C89 C82 0.9(7)
C91 C92 C93 C94 173(3)
C92 C93 C94 C95 41(8)
C93 C94 C95 C96 160(4)
